data_4315862
loop_
_publ_author_name
'Vaidyanathan Mathrubootham'
'Jason Thomas'
'Richard Staples'
'John McCraken'
'Jason Shearer'
'Eric L. Hegg'

_publ_contact_author_address
;Deparment of Biochemistry and Molecular biology
Michaigan State University
East Lansing, MI 48824
;
_publ_contact_author_email erichegg@msu.edu
_publ_contact_author_name 'Eric. L. Hegg'
_publ_contact_author_phone '(517) 353-7120'
_publ_section_title
;
 Bisamidate and Mixed Amine/Amidate NiN2S2 Complexes as Models for
 Nickel-Containing Acetyl Coenzyme A Synthase and Superoxide Dismutase: An
 Experimental and Computational Study
;
_journal_name_full 'Inorganic Chemistry'
_journal_page_first 5393
_journal_page_last 5406
_journal_paper_doi 10.1021/ic9023053
_journal_volume 49
_journal_year 2010
_chemical_formula_sum 'C28 H58 N6 Ni3 O5 S4'
_chemical_formula_weight 863.17
_chemical_name_systematic
;

 ?

;
_space_group_IT_number 14
_symmetry_cell_setting monoclinic
_symmetry_space_group_name_Hall '-P 2ybc'
_symmetry_space_group_name_H-M 'P 1 21/c 1'
_atom_sites_solution_hydrogens geom
_atom_sites_solution_primary direct
_atom_sites_solution_secondary difmap
_audit_creation_method SHELXL-97
_cell_angle_alpha 90.00
_cell_angle_beta 90.078(2)
_cell_angle_gamma 90.00
_cell_formula_units_Z 4
_cell_length_a 13.0861(4)
_cell_length_b 9.7990(3)
_cell_length_c 28.5967(9)
_cell_measurement_reflns_used 9248
_cell_measurement_temperature 173(2)
_cell_measurement_theta_max 25.33
_cell_measurement_theta_min 2.60
_cell_volume 3667.0(2)
_computing_cell_refinement 'APEX2 (BRUKER, V2.1-0, 2006)'
_computing_data_collection 'COSMO (BRUKER, V1.56, 2006)'
_computing_data_reduction 'SAINT (BRUKER, V7.34A, 2006)'
_computing_molecular_graphics 'SHELXTL (BRUKER, 2000, V6.14)'
_computing_publication_material 'XCIF (Sheldrick and BRUKER, V6.14, 2001,)'
_computing_structure_refinement 'BRUKER, SHELXL-97, V6.14)'
_computing_structure_solution 'BRUKER, SHELXS-90, V6.14)'
_diffrn_ambient_temperature 173(2)
_diffrn_detector_area_resol_mean 836.6
_diffrn_measured_fraction_theta_full 0.994
_diffrn_measured_fraction_theta_max 0.994
_diffrn_measurement_device_type 'CCD area detector'
_diffrn_measurement_method '\w,and/f 0.5 deg'
_diffrn_radiation_monochromator graphite
_diffrn_radiation_source 'fine-focus sealed tube'
_diffrn_radiation_type MoK\a
_diffrn_radiation_wavelength 0.71073
_diffrn_reflns_av_R_equivalents 0.0440
_diffrn_reflns_av_sigmaI/netI 0.0392
_diffrn_reflns_limit_h_max 14
_diffrn_reflns_limit_h_min -15
_diffrn_reflns_limit_k_max 11
_diffrn_reflns_limit_k_min -11
_diffrn_reflns_limit_l_max 34
_diffrn_reflns_limit_l_min -32
_diffrn_reflns_number 39471
_diffrn_reflns_theta_full 25.36
_diffrn_reflns_theta_max 25.36
_diffrn_reflns_theta_min 1.56
_exptl_absorpt_coefficient_mu 1.797
_exptl_absorpt_correction_T_max 0.8696
_exptl_absorpt_correction_T_min 0.5639
_exptl_absorpt_correction_type multi-scan
_exptl_absorpt_process_details SADABS
_exptl_crystal_colour green
_exptl_crystal_density_diffrn 1.564
_exptl_crystal_density_method 'not measured'
_exptl_crystal_description plate
_exptl_crystal_F_000 1824
_exptl_crystal_size_max 0.36
_exptl_crystal_size_mid 0.34
_exptl_crystal_size_min 0.08
_refine_diff_density_max 0.495
_refine_diff_density_min -0.326
_refine_diff_density_rms 0.075
_refine_ls_extinction_method none
_refine_ls_goodness_of_fit_ref 1.072
_refine_ls_hydrogen_treatment mixed
_refine_ls_matrix_type full
_refine_ls_number_parameters 435
_refine_ls_number_reflns 6687
_refine_ls_number_restraints 0
_refine_ls_restrained_S_all 1.072
_refine_ls_R_factor_all 0.0456
_refine_ls_R_factor_gt 0.0346
_refine_ls_shift/su_max 0.004
_refine_ls_shift/su_mean 0.000
_refine_ls_structure_factor_coef Fsqd
_refine_ls_weighting_details 'calc w=1/[\s^2^(Fo^2^)+(0.0236P)^2^+4.2436P] where P=(Fo^2^+2Fc^2^)/3'
_refine_ls_weighting_scheme calc
_refine_ls_wR_factor_gt 0.0687
_refine_ls_wR_factor_ref 0.0722
_reflns_number_gt 5713
_reflns_number_total 6687
_reflns_threshold_expression >2sigma(I)
_cod_data_source_file ic9023053_si_002_1.cif
_cod_data_source_block elh107_0m
_cod_depositor_comments
;
The following automatic conversions were performed:

'_symmetry_cell_setting' value 'Monoclinic' changed to 'monoclinic'
according to the built-in table from CIF Core dictionary named
'cif_core.dic' version 2.4.1 from
2010-06-29.

'_exptl_absorpt_correction_type' value 'Multi-scan'
changed to 'multi-scan' according to the built-in table from CIF Core
dictionary named 'cif_core.dic' version 2.4.1 from 2010-06-29.

Automatic conversion script
Id: cif_fix_values 1646 2011-03-28 12:23:43Z adriana 
;
_cod_database_code 4315862

loop_
_symmetry_equiv_pos_as_xyz
'x, y, z'
'-x, y+1/2, -z+1/2'
'-x, -y, -z'
'x, -y-1/2, z-1/2'

loop_
_atom_site_label
_atom_site_type_symbol
_atom_site_fract_x
_atom_site_fract_y
_atom_site_fract_z
_atom_site_U_iso_or_equiv
_atom_site_adp_type
_atom_site_occupancy
_atom_site_symmetry_multiplicity
_atom_site_calc_flag
_atom_site_refinement_flags
_atom_site_disorder_assembly
_atom_site_disorder_group
Ni1 Ni 0.89382(4) 0.18363(5) 0.051526(19) 0.01843(13) Uani 1 1 d . . .
Ni2 Ni 1.0000 0.0000 0.0000 0.01868(17) Uani 1 2 d S . .
S1 S 0.84003(8) 0.07720(10) -0.00949(4) 0.0218(2) Uani 1 1 d . . .
S2 S 0.96232(8) -0.21702(10) -0.01788(4) 0.0234(2) Uani 1 1 d . . .
O1 O 1.0893(2) 0.2559(3) 0.15483(11) 0.0346(8) Uani 1 1 d . . .
O2 O 0.7174(2) 0.1046(3) 0.16004(9) 0.0290(7) Uani 1 1 d . . .
N1 N 0.7817(3) 0.1269(3) 0.08545(12) 0.0206(8) Uani 1 1 d . . .
N2 N 0.9473(3) 0.2403(3) 0.10787(12) 0.0233(8) Uani 1 1 d . . .
C2 C 0.7511(3) -0.0343(4) 0.02299(15) 0.0272(10) Uani 1 1 d . . .
H2A H 0.6975 -0.0691 0.0016 0.033 Uiso 1 1 calc R . .
H2B H 0.7887 -0.1135 0.0360 0.033 Uiso 1 1 calc R . .
C3 C 0.7026(3) 0.0455(4) 0.06211(15) 0.0232(10) Uani 1 1 d . . .
H3A H 0.6488 0.1063 0.0494 0.028 Uiso 1 1 calc R . .
H3B H 0.6705 -0.0176 0.0848 0.028 Uiso 1 1 calc R . .
C4 C 0.7826(3) 0.1461(4) 0.13089(15) 0.0217(9) Uani 1 1 d . . .
C5 C 0.8761(3) 0.2253(4) 0.14716(14) 0.0249(10) Uani 1 1 d . . .
H5A H 0.8552 0.3165 0.1586 0.030 Uiso 1 1 calc R . .
H5B H 0.9099 0.1762 0.1732 0.030 Uiso 1 1 calc R . .
C6 C 1.0471(3) 0.2426(4) 0.11589(16) 0.0241(10) Uani 1 1 d . . .
C7 C 0.8879(3) -0.2247(4) -0.07225(15) 0.0276(10) Uani 1 1 d . . .
H7A H 0.8391 -0.3017 -0.0702 0.033 Uiso 1 1 calc R . .
H7B H 0.8476 -0.1396 -0.0753 0.033 Uiso 1 1 calc R . .
Ni3 Ni 0.59493(4) 0.69256(5) 0.050962(19) 0.01818(13) Uani 1 1 d . . .
Ni4 Ni 0.5000 0.5000 0.0000 0.01912(17) Uani 1 2 d S . .
S3 S 0.65765(8) 0.58861(11) -0.00871(4) 0.0226(2) Uani 1 1 d . . .
S4 S 0.45156(8) 0.71407(10) 0.01560(4) 0.0238(2) Uani 1 1 d . . .
O3 O 0.7779(2) 0.6686(3) 0.16063(10) 0.0329(7) Uani 1 1 d . . .
O4 O 0.3912(2) 0.7664(4) 0.15020(11) 0.0384(8) Uani 1 1 d . . .
N3 N 0.7087(3) 0.6511(3) 0.08649(12) 0.0201(8) Uani 1 1 d . . .
N4 N 0.5367(2) 0.7459(3) 0.10664(12) 0.0213(8) Uani 1 1 d . . .
C8 C 0.7520(3) 0.4893(4) 0.02536(15) 0.0247(10) Uani 1 1 d . . .
H8A H 0.7193 0.4060 0.0380 0.030 Uiso 1 1 calc R . .
H8B H 0.8090 0.4610 0.0048 0.030 Uiso 1 1 calc R . .
C9 C 0.7934(3) 0.5761(4) 0.06566(14) 0.0230(10) Uani 1 1 d . . .
H9A H 0.8259 0.5168 0.0894 0.028 Uiso 1 1 calc R . .
H9B H 0.8455 0.6407 0.0538 0.028 Uiso 1 1 calc R . .
C10 C 0.7072(3) 0.6856(4) 0.13145(15) 0.0222(9) Uani 1 1 d . . .
C11 C 0.6062(3) 0.7483(5) 0.14608(15) 0.0257(10) Uani 1 1 d . . .
H11A H 0.5768 0.6959 0.1724 0.031 Uiso 1 1 calc R . .
H11B H 0.6171 0.8435 0.1565 0.031 Uiso 1 1 calc R . .
C12 C 0.4364(3) 0.7491(4) 0.11225(15) 0.0249(10) Uani 1 1 d . . .
C13 C 0.3733(3) 0.7220(5) 0.06829(15) 0.0271(10) Uani 1 1 d . . .
H13A H 0.3219 0.7953 0.0647 0.033 Uiso 1 1 calc R . .
H13B H 0.3363 0.6345 0.0720 0.033 Uiso 1 1 calc R . .
N5 N 0.4379(2) 0.2333(3) 0.16693(11) 0.0195(7) Uani 1 1 d . . .
C14 C 0.5045(3) 0.2300(4) 0.21015(14) 0.0237(9) Uani 1 1 d . . .
H14A H 0.4839 0.1507 0.2294 0.028 Uiso 1 1 calc R . .
H14B H 0.5761 0.2149 0.2003 0.028 Uiso 1 1 calc R . .
C15 C 0.5010(4) 0.3554(4) 0.24021(14) 0.0348(11) Uani 1 1 d . . .
H15A H 0.5307 0.4324 0.2231 0.052 Uiso 1 1 calc R . .
H15B H 0.5402 0.3394 0.2689 0.052 Uiso 1 1 calc R . .
H15C H 0.4299 0.3762 0.2482 0.052 Uiso 1 1 calc R . .
C16 C 0.3254(3) 0.2353(4) 0.17934(15) 0.0288(10) Uani 1 1 d . . .
H16A H 0.3114 0.3196 0.1973 0.035 Uiso 1 1 calc R . .
H16B H 0.2855 0.2406 0.1499 0.035 Uiso 1 1 calc R . .
C17 C 0.2866(3) 0.1155(5) 0.20723(18) 0.0431(13) Uani 1 1 d . . .
H17A H 0.3034 0.0305 0.1909 0.065 Uiso 1 1 calc R . .
H17B H 0.2124 0.1227 0.2108 0.065 Uiso 1 1 calc R . .
H17C H 0.3190 0.1154 0.2382 0.065 Uiso 1 1 calc R . .
C18 C 0.4636(3) 0.1056(4) 0.13891(15) 0.0240(10) Uani 1 1 d . . .
H18A H 0.5380 0.1053 0.1327 0.029 Uiso 1 1 calc R . .
H18B H 0.4482 0.0248 0.1585 0.029 Uiso 1 1 calc R . .
C19 C 0.4080(4) 0.0902(5) 0.09276(16) 0.0374(12) Uani 1 1 d . . .
H19A H 0.3344 0.0830 0.0985 0.056 Uiso 1 1 calc R . .
H19B H 0.4319 0.0076 0.0769 0.056 Uiso 1 1 calc R . .
H19C H 0.4217 0.1699 0.0731 0.056 Uiso 1 1 calc R . .
C20 C 0.4593(3) 0.3593(4) 0.13789(15) 0.0252(10) Uani 1 1 d . . .
H20A H 0.4143 0.3578 0.1100 0.030 Uiso 1 1 calc R . .
H20B H 0.4412 0.4409 0.1565 0.030 Uiso 1 1 calc R . .
C21 C 0.5686(4) 0.3734(4) 0.12177(16) 0.0369(12) Uani 1 1 d . . .
H21A H 0.6142 0.3735 0.1490 0.055 Uiso 1 1 calc R . .
H21B H 0.5765 0.4592 0.1045 0.055 Uiso 1 1 calc R . .
H21C H 0.5860 0.2967 0.1013 0.055 Uiso 1 1 calc R . .
N6 N 0.0767(2) 0.6786(3) 0.17211(11) 0.0183(7) Uani 1 1 d . . .
C22 C 0.0287(3) 0.5862(4) 0.13632(15) 0.0243(10) Uani 1 1 d . . .
H22A H -0.0435 0.6136 0.1321 0.029 Uiso 1 1 calc R . .
H22B H 0.0290 0.4919 0.1488 0.029 Uiso 1 1 calc R . .
C23 C 0.0801(4) 0.5855(5) 0.08873(15) 0.0339(11) Uani 1 1 d . . .
H23A H 0.0799 0.6781 0.0758 0.051 Uiso 1 1 calc R . .
H23B H 0.0429 0.5242 0.0676 0.051 Uiso 1 1 calc R . .
H23C H 0.1508 0.5537 0.0921 0.051 Uiso 1 1 calc R . .
C24 C 0.1816(3) 0.6239(4) 0.18511(14) 0.0264(10) Uani 1 1 d . . .
H24A H 0.1748 0.5258 0.1928 0.032 Uiso 1 1 calc R . .
H24B H 0.2264 0.6308 0.1573 0.032 Uiso 1 1 calc R . .
C25 C 0.2338(3) 0.6942(5) 0.22544(15) 0.0384(12) Uani 1 1 d . . .
H25A H 0.2395 0.7920 0.2188 0.058 Uiso 1 1 calc R . .
H25B H 0.3022 0.6555 0.2298 0.058 Uiso 1 1 calc R . .
H25C H 0.1936 0.6809 0.2540 0.058 Uiso 1 1 calc R . .
C26 C 0.0884(4) 0.8238(4) 0.15285(15) 0.0304(10) Uani 1 1 d . . .
H26A H 0.1127 0.8838 0.1784 0.036 Uiso 1 1 calc R . .
H26B H 0.1418 0.8230 0.1283 0.036 Uiso 1 1 calc R . .
C27 C -0.0079(4) 0.8842(5) 0.13248(17) 0.0442(13) Uani 1 1 d . . .
H27A H -0.0301 0.8293 0.1057 0.066 Uiso 1 1 calc R . .
H27B H 0.0055 0.9779 0.1222 0.066 Uiso 1 1 calc R . .
H27C H -0.0617 0.8845 0.1563 0.066 Uiso 1 1 calc R . .
C28 C 0.0068(3) 0.6838(4) 0.21450(14) 0.0255(10) Uani 1 1 d . . .
H28A H 0.0356 0.7494 0.2373 0.031 Uiso 1 1 calc R . .
H28B H -0.0606 0.7191 0.2045 0.031 Uiso 1 1 calc R . .
C29 C -0.0089(3) 0.5478(4) 0.23897(14) 0.0326(10) Uani 1 1 d . . .
H29A H -0.0473 0.4862 0.2184 0.049 Uiso 1 1 calc R . .
H29B H -0.0473 0.5622 0.2680 0.049 Uiso 1 1 calc R . .
H29C H 0.0576 0.5072 0.2463 0.049 Uiso 1 1 calc R . .
O1S O 0.7704(3) 0.8944(4) 0.22395(11) 0.0378(8) Uani 1 1 d . . .
H2S H 0.759(3) 0.957(5) 0.2058(15) 0.031(14) Uiso 1 1 d . . .
H1S H 0.784(6) 0.817(8) 0.207(2) 0.12(3) Uiso 1 1 d . . .

loop_
_atom_site_aniso_label
_atom_site_aniso_U_11
_atom_site_aniso_U_22
_atom_site_aniso_U_33
_atom_site_aniso_U_23
_atom_site_aniso_U_13
_atom_site_aniso_U_12
Ni1 0.0184(3) 0.0178(3) 0.0191(3) 0.0007(2) 0.0015(2) 0.0001(2)
Ni2 0.0174(4) 0.0188(4) 0.0199(4) 0.0002(3) 0.0019(3) 0.0001(3)
S1 0.0201(5) 0.0246(5) 0.0208(6) -0.0001(4) -0.0004(5) 0.0007(4)
S2 0.0216(6) 0.0198(5) 0.0289(6) 0.0016(5) 0.0049(5) -0.0029(4)
O1 0.0263(17) 0.0414(18) 0.036(2) -0.0077(15) -0.0088(15) 0.0002(15)
O2 0.0265(16) 0.0385(18) 0.0220(16) 0.0035(13) 0.0035(13) -0.0003(14)
N1 0.0183(18) 0.0247(18) 0.019(2) 0.0007(15) 0.0019(15) 0.0024(15)
N2 0.022(2) 0.0232(18) 0.024(2) -0.0018(16) -0.0007(16) 0.0011(15)
C2 0.019(2) 0.028(2) 0.035(3) -0.0020(19) 0.005(2) -0.0115(18)
C3 0.018(2) 0.023(2) 0.029(2) 0.0034(18) -0.0015(18) 0.0005(17)
C4 0.017(2) 0.020(2) 0.028(3) 0.0037(17) 0.0024(19) 0.0060(17)
C5 0.027(2) 0.029(2) 0.018(2) -0.0014(18) 0.0012(19) -0.0008(19)
C6 0.024(2) 0.018(2) 0.031(3) -0.0045(18) -0.001(2) -0.0011(18)
C7 0.019(2) 0.023(2) 0.040(3) -0.002(2) 0.000(2) -0.0053(19)
Ni3 0.0177(3) 0.0189(3) 0.0179(3) 0.0002(2) -0.0014(2) -0.0019(2)
Ni4 0.0190(4) 0.0205(4) 0.0179(4) -0.0003(3) -0.0017(3) -0.0020(3)
S3 0.0227(6) 0.0269(6) 0.0183(6) 0.0005(4) 0.0014(5) -0.0039(4)
S4 0.0235(6) 0.0229(5) 0.0248(6) 0.0008(5) -0.0053(5) 0.0014(4)
O3 0.0307(17) 0.0407(18) 0.0273(17) -0.0054(14) -0.0106(14) 0.0074(15)
O4 0.0293(18) 0.056(2) 0.0297(19) -0.0080(16) 0.0038(15) -0.0027(16)
N3 0.0189(18) 0.0201(18) 0.0213(19) 0.0000(14) -0.0007(15) -0.0037(14)
N4 0.0177(19) 0.0245(18) 0.0218(19) -0.0042(15) -0.0013(15) -0.0019(15)
C8 0.021(2) 0.028(2) 0.025(2) -0.0033(18) 0.0009(18) -0.0011(19)
C9 0.019(2) 0.025(2) 0.024(2) -0.0011(18) 0.0004(18) -0.0024(18)
C10 0.020(2) 0.022(2) 0.024(2) 0.0010(18) -0.0021(19) -0.0059(18)
C11 0.026(2) 0.027(2) 0.024(2) -0.0054(18) -0.0022(19) 0.0008(19)
C12 0.026(2) 0.021(2) 0.028(3) -0.0002(19) 0.003(2) -0.0003(19)
C13 0.014(2) 0.034(2) 0.033(3) -0.006(2) -0.0029(19) 0.0053(19)
N5 0.0173(17) 0.0184(17) 0.0230(18) 0.0019(14) -0.0006(14) -0.0019(14)
C14 0.018(2) 0.027(2) 0.026(2) 0.0046(18) -0.0028(18) 0.0012(18)
C15 0.039(3) 0.039(3) 0.026(2) -0.007(2) -0.001(2) 0.000(2)
C16 0.016(2) 0.035(2) 0.035(3) 0.003(2) 0.0023(19) 0.0056(19)
C17 0.022(2) 0.054(3) 0.054(3) 0.011(3) 0.011(2) -0.006(2)
C18 0.026(2) 0.017(2) 0.029(3) 0.0020(18) 0.0001(19) 0.0009(18)
C19 0.046(3) 0.031(3) 0.035(3) -0.005(2) -0.004(2) 0.003(2)
C20 0.028(2) 0.018(2) 0.029(2) 0.0045(18) -0.002(2) -0.0046(18)
C21 0.043(3) 0.027(2) 0.041(3) 0.010(2) 0.009(2) -0.007(2)
N6 0.0185(17) 0.0157(16) 0.0206(18) 0.0014(14) 0.0004(14) -0.0001(14)
C22 0.019(2) 0.024(2) 0.030(3) -0.0045(19) -0.0052(19) 0.0017(18)
C23 0.038(3) 0.034(3) 0.030(3) -0.005(2) 0.001(2) 0.001(2)
C24 0.016(2) 0.038(3) 0.025(2) 0.0047(19) 0.0014(18) -0.0002(19)
C25 0.029(3) 0.060(3) 0.026(2) 0.004(2) -0.005(2) -0.014(2)
C26 0.042(3) 0.018(2) 0.031(2) 0.0011(18) 0.005(2) -0.005(2)
C27 0.057(3) 0.026(2) 0.050(3) 0.012(2) 0.008(3) 0.009(3)
C28 0.026(2) 0.026(2) 0.024(2) -0.0005(18) 0.0034(19) -0.0007(19)
C29 0.033(3) 0.036(2) 0.029(2) 0.0091(19) 0.006(2) -0.004(2)
O1S 0.044(2) 0.039(2) 0.0302(19) 0.0022(17) -0.0045(16) -0.0035(17)

loop_
_atom_type_symbol
_atom_type_description
_atom_type_scat_dispersion_real
_atom_type_scat_dispersion_imag
_atom_type_scat_source
C C 0.0033 0.0016 'International Tables Vol C Tables 4.2.6.8 and 6.1.1.4'
H H 0.0000 0.0000 'International Tables Vol C Tables 4.2.6.8 and 6.1.1.4'
N N 0.0061 0.0033 'International Tables Vol C Tables 4.2.6.8 and 6.1.1.4'
O O 0.0106 0.0060 'International Tables Vol C Tables 4.2.6.8 and 6.1.1.4'
S S 0.1246 0.1234 'International Tables Vol C Tables 4.2.6.8 and 6.1.1.4'
Ni Ni 0.3393 1.1124 'International Tables Vol C Tables 4.2.6.8 and 6.1.1.4'

loop_
_geom_angle_atom_site_label_1
_geom_angle_atom_site_label_2
_geom_angle_atom_site_label_3
_geom_angle
_geom_angle_site_symmetry_1
_geom_angle_site_symmetry_3
_geom_angle_publ_flag
N2 Ni1 N1 86.11(15) . . ?
N2 Ni1 S2 90.80(11) . 3_755 ?
N1 Ni1 S2 169.27(11) . 3_755 ?
N2 Ni1 S1 168.46(11) . . ?
N1 Ni1 S1 91.19(11) . . ?
S2 Ni1 S1 89.80(4) 3_755 . ?
N2 Ni1 Ni2 118.79(11) . . ?
N1 Ni1 Ni2 119.62(10) . . ?
S2 Ni1 Ni2 53.50(3) 3_755 . ?
S1 Ni1 Ni2 53.44(3) . . ?
S2 Ni2 S2 180.0 . 3_755 ?
S2 Ni2 S1 84.98(4) . 3_755 ?
S2 Ni2 S1 95.02(4) 3_755 3_755 ?
S2 Ni2 S1 95.02(4) . . ?
S2 Ni2 S1 84.98(4) 3_755 . ?
S1 Ni2 S1 180.0 3_755 . ?
S2 Ni2 Ni1 50.13(3) . 3_755 ?
S2 Ni2 Ni1 129.87(3) 3_755 3_755 ?
S1 Ni2 Ni1 50.39(3) 3_755 3_755 ?
S1 Ni2 Ni1 129.61(3) . 3_755 ?
S2 Ni2 Ni1 129.87(3) . . ?
S2 Ni2 Ni1 50.13(3) 3_755 . ?
S1 Ni2 Ni1 129.61(3) 3_755 . ?
S1 Ni2 Ni1 50.39(3) . . ?
Ni1 Ni2 Ni1 180.0 3_755 . ?
C2 S1 Ni1 94.86(14) . . ?
C2 S1 Ni2 109.16(14) . . ?
Ni1 S1 Ni2 76.16(4) . . ?
C7 S2 Ni1 95.26(14) . 3_755 ?
C7 S2 Ni2 110.39(14) . . ?
Ni1 S2 Ni2 76.36(3) 3_755 . ?
C4 N1 C3 122.3(3) . . ?
C4 N1 Ni1 118.1(3) . . ?
C3 N1 Ni1 119.1(3) . . ?
C6 N2 C5 119.7(4) . . ?
C6 N2 Ni1 122.0(3) . . ?
C5 N2 Ni1 113.5(3) . . ?
C3 C2 S1 109.4(3) . . ?
C3 C2 H2A 109.8 . . ?
S1 C2 H2A 109.8 . . ?
C3 C2 H2B 109.8 . . ?
S1 C2 H2B 109.8 . . ?
H2A C2 H2B 108.2 . . ?
N1 C3 C2 108.8(3) . . ?
N1 C3 H3A 109.9 . . ?
C2 C3 H3A 109.9 . . ?
N1 C3 H3B 109.9 . . ?
C2 C3 H3B 109.9 . . ?
H3A C3 H3B 108.3 . . ?
O2 C4 N1 127.0(4) . . ?
O2 C4 C5 120.5(4) . . ?
N1 C4 C5 112.5(4) . . ?
N2 C5 C4 109.1(3) . . ?
N2 C5 H5A 109.9 . . ?
C4 C5 H5A 109.9 . . ?
N2 C5 H5B 109.9 . . ?
C4 C5 H5B 109.9 . . ?
H5A C5 H5B 108.3 . . ?
O1 C6 N2 126.2(4) . . ?
O1 C6 C7 119.7(4) . 3_755 ?
N2 C6 C7 114.1(4) . 3_755 ?
C6 C7 S2 113.8(3) 3_755 . ?
C6 C7 H7A 108.8 3_755 . ?
S2 C7 H7A 108.8 . . ?
C6 C7 H7B 108.8 3_755 . ?
S2 C7 H7B 108.8 . . ?
H7A C7 H7B 107.7 . . ?
N4 Ni3 N3 85.47(15) . . ?
N4 Ni3 S4 90.97(11) . . ?
N3 Ni3 S4 170.79(11) . . ?
N4 Ni3 S3 168.22(11) . . ?
N3 Ni3 S3 91.39(11) . . ?
S4 Ni3 S3 90.40(5) . . ?
N4 Ni3 Ni4 118.46(10) . . ?
N3 Ni3 Ni4 121.05(10) . . ?
S4 Ni3 Ni4 53.75(3) . . ?
S3 Ni3 Ni4 54.12(3) . . ?
S4 Ni4 S4 180.0 . 3_665 ?
S4 Ni4 S3 94.57(4) . 3_665 ?
S4 Ni4 S3 85.43(4) 3_665 3_665 ?
S4 Ni4 S3 85.43(4) . . ?
S4 Ni4 S3 94.57(4) 3_665 . ?
S3 Ni4 S3 180.0 3_665 . ?
S4 Ni4 Ni3 129.48(3) . 3_665 ?
S4 Ni4 Ni3 50.52(3) 3_665 3_665 ?
S3 Ni4 Ni3 50.69(3) 3_665 3_665 ?
S3 Ni4 Ni3 129.31(3) . 3_665 ?
S4 Ni4 Ni3 50.52(3) . . ?
S4 Ni4 Ni3 129.48(3) 3_665 . ?
S3 Ni4 Ni3 129.31(3) 3_665 . ?
S3 Ni4 Ni3 50.69(3) . . ?
Ni3 Ni4 Ni3 180.0 3_665 . ?
C8 S3 Ni3 94.97(14) . . ?
C8 S3 Ni4 110.49(14) . . ?
Ni3 S3 Ni4 75.19(4) . . ?
C13 S4 Ni3 96.11(14) . . ?
C13 S4 Ni4 111.34(15) . . ?
Ni3 S4 Ni4 75.72(4) . . ?
C10 N3 C9 122.4(4) . . ?
C10 N3 Ni3 117.6(3) . . ?
C9 N3 Ni3 119.9(3) . . ?
C12 N4 C11 121.8(4) . . ?
C12 N4 Ni3 121.6(3) . . ?
C11 N4 Ni3 114.7(3) . . ?
C9 C8 S3 109.8(3) . . ?
C9 C8 H8A 109.7 . . ?
S3 C8 H8A 109.7 . . ?
C9 C8 H8B 109.7 . . ?
S3 C8 H8B 109.7 . . ?
H8A C8 H8B 108.2 . . ?
N3 C9 C8 108.6(3) . . ?
N3 C9 H9A 110.0 . . ?
C8 C9 H9A 110.0 . . ?
N3 C9 H9B 110.0 . . ?
C8 C9 H9B 110.0 . . ?
H9A C9 H9B 108.3 . . ?
O3 C10 N3 126.6(4) . . ?
O3 C10 C11 120.8(4) . . ?
N3 C10 C11 112.6(4) . . ?
N4 C11 C10 109.0(3) . . ?
N4 C11 H11A 109.9 . . ?
C10 C11 H11A 109.9 . . ?
N4 C11 H11B 109.9 . . ?
C10 C11 H11B 109.9 . . ?
H11A C11 H11B 108.3 . . ?
O4 C12 N4 125.5(4) . . ?
O4 C12 C13 118.9(4) . . ?
N4 C12 C13 115.6(4) . . ?
C12 C13 S4 112.6(3) . . ?
C12 C13 H13A 109.1 . . ?
S4 C13 H13A 109.1 . . ?
C12 C13 H13B 109.1 . . ?
S4 C13 H13B 109.1 . . ?
H13A C13 H13B 107.8 . . ?
C14 N5 C16 111.6(3) . . ?
C14 N5 C20 111.0(3) . . ?
C16 N5 C20 107.4(3) . . ?
C14 N5 C18 106.6(3) . . ?
C16 N5 C18 110.4(3) . . ?
C20 N5 C18 109.9(3) . . ?
C15 C14 N5 115.7(3) . . ?
C15 C14 H14A 108.4 . . ?
N5 C14 H14A 108.4 . . ?
C15 C14 H14B 108.4 . . ?
N5 C14 H14B 108.4 . . ?
H14A C14 H14B 107.4 . . ?
C14 C15 H15A 109.5 . . ?
C14 C15 H15B 109.5 . . ?
H15A C15 H15B 109.5 . . ?
C14 C15 H15C 109.5 . . ?
H15A C15 H15C 109.5 . . ?
H15B C15 H15C 109.5 . . ?
C17 C16 N5 116.2(3) . . ?
C17 C16 H16A 108.2 . . ?
N5 C16 H16A 108.2 . . ?
C17 C16 H16B 108.2 . . ?
N5 C16 H16B 108.2 . . ?
H16A C16 H16B 107.4 . . ?
C16 C17 H17A 109.5 . . ?
C16 C17 H17B 109.5 . . ?
H17A C17 H17B 109.5 . . ?
C16 C17 H17C 109.5 . . ?
H17A C17 H17C 109.5 . . ?
H17B C17 H17C 109.5 . . ?
C19 C18 N5 115.7(3) . . ?
C19 C18 H18A 108.3 . . ?
N5 C18 H18A 108.3 . . ?
C19 C18 H18B 108.3 . . ?
N5 C18 H18B 108.3 . . ?
H18A C18 H18B 107.4 . . ?
C18 C19 H19A 109.5 . . ?
C18 C19 H19B 109.5 . . ?
H19A C19 H19B 109.5 . . ?
C18 C19 H19C 109.5 . . ?
H19A C19 H19C 109.5 . . ?
H19B C19 H19C 109.5 . . ?
C21 C20 N5 114.7(3) . . ?
C21 C20 H20A 108.6 . . ?
N5 C20 H20A 108.6 . . ?
C21 C20 H20B 108.6 . . ?
N5 C20 H20B 108.6 . . ?
H20A C20 H20B 107.6 . . ?
C20 C21 H21A 109.5 . . ?
C20 C21 H21B 109.5 . . ?
H21A C21 H21B 109.5 . . ?
C20 C21 H21C 109.5 . . ?
H21A C21 H21C 109.5 . . ?
H21B C21 H21C 109.5 . . ?
C22 N6 C28 108.2(3) . . ?
C22 N6 C24 109.3(3) . . ?
C28 N6 C24 111.1(3) . . ?
C22 N6 C26 110.9(3) . . ?
C28 N6 C26 108.5(3) . . ?
C24 N6 C26 108.9(3) . . ?
N6 C22 C23 115.3(3) . . ?
N6 C22 H22A 108.4 . . ?
C23 C22 H22A 108.4 . . ?
N6 C22 H22B 108.4 . . ?
C23 C22 H22B 108.4 . . ?
H22A C22 H22B 107.5 . . ?
C22 C23 H23A 109.5 . . ?
C22 C23 H23B 109.5 . . ?
H23A C23 H23B 109.5 . . ?
C22 C23 H23C 109.5 . . ?
H23A C23 H23C 109.5 . . ?
H23B C23 H23C 109.5 . . ?
C25 C24 N6 115.7(4) . . ?
C25 C24 H24A 108.3 . . ?
N6 C24 H24A 108.3 . . ?
C25 C24 H24B 108.3 . . ?
N6 C24 H24B 108.3 . . ?
H24A C24 H24B 107.4 . . ?
C24 C25 H25A 109.5 . . ?
C24 C25 H25B 109.5 . . ?
H25A C25 H25B 109.5 . . ?
C24 C25 H25C 109.5 . . ?
H25A C25 H25C 109.5 . . ?
H25B C25 H25C 109.5 . . ?
C27 C26 N6 114.7(4) . . ?
C27 C26 H26A 108.6 . . ?
N6 C26 H26A 108.6 . . ?
C27 C26 H26B 108.6 . . ?
N6 C26 H26B 108.6 . . ?
H26A C26 H26B 107.6 . . ?
C26 C27 H27A 109.5 . . ?
C26 C27 H27B 109.5 . . ?
H27A C27 H27B 109.5 . . ?
C26 C27 H27C 109.5 . . ?
H27A C27 H27C 109.5 . . ?
H27B C27 H27C 109.5 . . ?
C29 C28 N6 114.8(3) . . ?
C29 C28 H28A 108.6 . . ?
N6 C28 H28A 108.6 . . ?
C29 C28 H28B 108.6 . . ?
N6 C28 H28B 108.6 . . ?
H28A C28 H28B 107.5 . . ?
C28 C29 H29A 109.5 . . ?
C28 C29 H29B 109.5 . . ?
H29A C29 H29B 109.5 . . ?
C28 C29 H29C 109.5 . . ?
H29A C29 H29C 109.5 . . ?
H29B C29 H29C 109.5 . . ?
H2S O1S H1S 108(5) . . ?

loop_
_geom_bond_atom_site_label_1
_geom_bond_atom_site_label_2
_geom_bond_distance
_geom_bond_site_symmetry_2
_geom_bond_publ_flag
Ni1 N2 1.841(4) . ?
Ni1 N1 1.846(3) . ?
Ni1 S2 2.1405(11) 3_755 ?
Ni1 S1 2.1504(12) . ?
Ni1 Ni2 2.7102(5) . ?
Ni2 S2 2.2419(10) . ?
Ni2 S2 2.2419(10) 3_755 ?
Ni2 S1 2.2420(10) 3_755 ?
Ni2 S1 2.2420(10) . ?
Ni2 Ni1 2.7102(5) 3_755 ?
S1 C2 1.848(4) . ?
S2 C7 1.835(4) . ?
S2 Ni1 2.1404(11) 3_755 ?
O1 C6 1.249(5) . ?
O2 C4 1.262(5) . ?
N1 C4 1.313(5) . ?
N1 C3 1.467(5) . ?
N2 C6 1.326(5) . ?
N2 C5 1.467(5) . ?
C2 C3 1.507(6) . ?
C2 H2A 0.9900 . ?
C2 H2B 0.9900 . ?
C3 H3A 0.9900 . ?
C3 H3B 0.9900 . ?
C4 C5 1.521(6) . ?
C5 H5A 0.9900 . ?
C5 H5B 0.9900 . ?
C6 C7 1.522(6) 3_755 ?
C7 C6 1.521(6) 3_755 ?
C7 H7A 0.9900 . ?
C7 H7B 0.9900 . ?
Ni3 N4 1.842(3) . ?
Ni3 N3 1.846(3) . ?
Ni3 S4 2.1405(12) . ?
Ni3 S3 2.1509(12) . ?
Ni3 Ni4 2.6875(5) . ?
Ni4 S4 2.2365(10) . ?
Ni4 S4 2.2365(10) 3_665 ?
Ni4 S3 2.2523(10) 3_665 ?
Ni4 S3 2.2524(10) . ?
Ni4 Ni3 2.6874(5) 3_665 ?
S3 C8 1.849(4) . ?
S4 C13 1.824(4) . ?
O3 C10 1.257(5) . ?
O4 C12 1.248(5) . ?
N3 C10 1.329(5) . ?
N3 C9 1.458(5) . ?
N4 C12 1.322(5) . ?
N4 C11 1.448(5) . ?
C8 C9 1.531(5) . ?
C8 H8A 0.9900 . ?
C8 H8B 0.9900 . ?
C9 H9A 0.9900 . ?
C9 H9B 0.9900 . ?
C10 C11 1.516(6) . ?
C11 H11A 0.9900 . ?
C11 H11B 0.9900 . ?
C12 C13 1.526(6) . ?
C13 H13A 0.9900 . ?
C13 H13B 0.9900 . ?
N5 C14 1.512(5) . ?
N5 C16 1.515(5) . ?
N5 C20 1.515(5) . ?
N5 C18 1.524(5) . ?
C14 C15 1.500(6) . ?
C14 H14A 0.9900 . ?
C14 H14B 0.9900 . ?
C15 H15A 0.9800 . ?
C15 H15B 0.9800 . ?
C15 H15C 0.9800 . ?
C16 C17 1.507(6) . ?
C16 H16A 0.9900 . ?
C16 H16B 0.9900 . ?
C17 H17A 0.9800 . ?
C17 H17B 0.9800 . ?
C17 H17C 0.9800 . ?
C18 C19 1.514(6) . ?
C18 H18A 0.9900 . ?
C18 H18B 0.9900 . ?
C19 H19A 0.9800 . ?
C19 H19B 0.9800 . ?
C19 H19C 0.9800 . ?
C20 C21 1.509(6) . ?
C20 H20A 0.9900 . ?
C20 H20B 0.9900 . ?
C21 H21A 0.9800 . ?
C21 H21B 0.9800 . ?
C21 H21C 0.9800 . ?
N6 C22 1.504(5) . ?
N6 C28 1.520(5) . ?
N6 C24 1.520(5) . ?
N6 C26 1.533(5) . ?
C22 C23 1.519(6) . ?
C22 H22A 0.9900 . ?
C22 H22B 0.9900 . ?
C23 H23A 0.9800 . ?
C23 H23B 0.9800 . ?
C23 H23C 0.9800 . ?
C24 C25 1.507(6) . ?
C24 H24A 0.9900 . ?
C24 H24B 0.9900 . ?
C25 H25A 0.9800 . ?
C25 H25B 0.9800 . ?
C25 H25C 0.9800 . ?
C26 C27 1.509(6) . ?
C26 H26A 0.9900 . ?
C26 H26B 0.9900 . ?
C27 H27A 0.9800 . ?
C27 H27B 0.9800 . ?
C27 H27C 0.9800 . ?
C28 C29 1.520(5) . ?
C28 H28A 0.9900 . ?
C28 H28B 0.9900 . ?
C29 H29A 0.9800 . ?
C29 H29B 0.9800 . ?
C29 H29C 0.9800 . ?
O1S H2S 0.81(5) . ?
O1S H1S 0.93(7) . ?

loop_
_geom_hbond_atom_site_label_D
_geom_hbond_atom_site_label_H
_geom_hbond_atom_site_label_A
_geom_hbond_distance_DH
_geom_hbond_distance_HA
_geom_hbond_distance_DA
_geom_hbond_angle_DHA
_geom_hbond_site_symmetry_A
O1S H2S O2 0.81(5) 2.03(5) 2.839(5) 174(4) 1_565
O1S H1S O3 0.93(7) 1.96(8) 2.861(5) 164(7) .

loop_
_geom_torsion_atom_site_label_1
_geom_torsion_atom_site_label_2
_geom_torsion_atom_site_label_3
_geom_torsion_atom_site_label_4
_geom_torsion
_geom_torsion_site_symmetry_1
_geom_torsion_site_symmetry_2
_geom_torsion_site_symmetry_3
_geom_torsion_site_symmetry_4
_geom_torsion_publ_flag
N2 Ni1 Ni2 S2 112.74(13) . . . . ?
N1 Ni1 Ni2 S2 9.84(13) . . . . ?
S2 Ni1 Ni2 S2 180.0 3_755 . . . ?
S1 Ni1 Ni2 S2 -57.09(5) . . . . ?
N2 Ni1 Ni2 S2 -67.26(13) . . . 3_755 ?
N1 Ni1 Ni2 S2 -170.16(13) . . . 3_755 ?
S1 Ni1 Ni2 S2 122.90(5) . . . 3_755 ?
N2 Ni1 Ni2 S1 -10.16(13) . . . 3_755 ?
N1 Ni1 Ni2 S1 -113.07(13) . . . 3_755 ?
S2 Ni1 Ni2 S1 57.10(5) 3_755 . . 3_755 ?
S1 Ni1 Ni2 S1 180.000(1) . . . 3_755 ?
N2 Ni1 Ni2 S1 169.84(13) . . . . ?
N1 Ni1 Ni2 S1 66.94(13) . . . . ?
S2 Ni1 Ni2 S1 -122.90(5) 3_755 . . . ?
N2 Ni1 Ni2 Ni1 -21.1(12) . . . 3_755 ?
N1 Ni1 Ni2 Ni1 -124.0(12) . . . 3_755 ?
S2 Ni1 Ni2 Ni1 46.2(12) 3_755 . . 3_755 ?
S1 Ni1 Ni2 Ni1 169.1(12) . . . 3_755 ?
N2 Ni1 S1 C2 58.0(6) . . . . ?
N1 Ni1 S1 C2 -18.31(18) . . . . ?
S2 Ni1 S1 C2 151.01(14) 3_755 . . . ?
Ni2 Ni1 S1 C2 108.56(14) . . . . ?
N2 Ni1 S1 Ni2 -50.6(6) . . . . ?
N1 Ni1 S1 Ni2 -126.87(11) . . . . ?
S2 Ni1 S1 Ni2 42.45(4) 3_755 . . . ?
S2 Ni2 S1 C2 49.31(15) . . . . ?
S2 Ni2 S1 C2 -130.69(15) 3_755 . . . ?
S1 Ni2 S1 C2 99(6) 3_755 . . . ?
Ni1 Ni2 S1 C2 89.61(15) 3_755 . . . ?
Ni1 Ni2 S1 C2 -90.39(15) . . . . ?
S2 Ni2 S1 Ni1 139.70(4) . . . . ?
S2 Ni2 S1 Ni1 -40.31(4) 3_755 . . . ?
S1 Ni2 S1 Ni1 -170(6) 3_755 . . . ?
Ni1 Ni2 S1 Ni1 180.0 3_755 . . . ?
S2 Ni2 S2 C7 -58(8) 3_755 . . . ?
S1 Ni2 S2 C7 -131.09(15) 3_755 . . . ?
S1 Ni2 S2 C7 48.91(15) . . . . ?
Ni1 Ni2 S2 C7 -90.60(15) 3_755 . . . ?
Ni1 Ni2 S2 C7 89.40(15) . . . . ?
S2 Ni2 S2 Ni1 32(8) 3_755 . . 3_755 ?
S1 Ni2 S2 Ni1 -40.49(4) 3_755 . . 3_755 ?
S1 Ni2 S2 Ni1 139.51(4) . . . 3_755 ?
Ni1 Ni2 S2 Ni1 180.0 . . . 3_755 ?
N2 Ni1 N1 C4 0.0(3) . . . . ?
S2 Ni1 N1 C4 73.6(7) 3_755 . . . ?
S1 Ni1 N1 C4 168.8(3) . . . . ?
Ni2 Ni1 N1 C4 121.1(3) . . . . ?
N2 Ni1 N1 C3 -171.3(3) . . . . ?
S2 Ni1 N1 C3 -97.8(6) 3_755 . . . ?
S1 Ni1 N1 C3 -2.6(3) . . . . ?
Ni2 Ni1 N1 C3 -50.2(3) . . . . ?
N1 Ni1 N2 C6 150.1(4) . . . . ?
S2 Ni1 N2 C6 -19.6(3) 3_755 . . . ?
S1 Ni1 N2 C6 73.3(7) . . . . ?
Ni2 Ni1 N2 C6 28.2(4) . . . . ?
N1 Ni1 N2 C5 -5.2(3) . . . . ?
S2 Ni1 N2 C5 -174.9(3) 3_755 . . . ?
S1 Ni1 N2 C5 -82.0(6) . . . . ?
Ni2 Ni1 N2 C5 -127.0(3) . . . . ?
Ni1 S1 C2 C3 37.6(3) . . . . ?
Ni2 S1 C2 C3 114.6(3) . . . . ?
C4 N1 C3 C2 -142.4(4) . . . . ?
Ni1 N1 C3 C2 28.6(4) . . . . ?
S1 C2 C3 N1 -43.8(4) . . . . ?
C3 N1 C4 O2 -2.8(6) . . . . ?
Ni1 N1 C4 O2 -173.8(3) . . . . ?
C3 N1 C4 C5 176.0(3) . . . . ?
Ni1 N1 C4 C5 4.9(5) . . . . ?
C6 N2 C5 C4 -147.3(4) . . . . ?
Ni1 N2 C5 C4 8.6(4) . . . . ?
O2 C4 C5 N2 170.4(4) . . . . ?
N1 C4 C5 N2 -8.5(5) . . . . ?
C5 N2 C6 O1 -12.7(7) . . . . ?
Ni1 N2 C6 O1 -166.5(3) . . . . ?
C5 N2 C6 C7 166.3(4) . . . 3_755 ?
Ni1 N2 C6 C7 12.5(5) . . . 3_755 ?
Ni1 S2 C7 C6 14.8(3) 3_755 . . 3_755 ?
Ni2 S2 C7 C6 92.2(3) . . . 3_755 ?
N4 Ni3 Ni4 S4 68.07(13) . . . . ?
N3 Ni3 Ni4 S4 170.86(13) . . . . ?
S3 Ni3 Ni4 S4 -122.75(5) . . . . ?
N4 Ni3 Ni4 S4 -111.93(13) . . . 3_665 ?
N3 Ni3 Ni4 S4 -9.14(13) . . . 3_665 ?
S4 Ni3 Ni4 S4 180.0 . . . 3_665 ?
S3 Ni3 Ni4 S4 57.25(5) . . . 3_665 ?
N4 Ni3 Ni4 S3 10.82(13) . . . 3_665 ?
N3 Ni3 Ni4 S3 113.61(13) . . . 3_665 ?
S4 Ni3 Ni4 S3 -57.25(5) . . . 3_665 ?
S3 Ni3 Ni4 S3 180.0 . . . 3_665 ?
N4 Ni3 Ni4 S3 -169.18(13) . . . . ?
N3 Ni3 Ni4 S3 -66.39(13) . . . . ?
S4 Ni3 Ni4 S3 122.75(5) . . . . ?
N4 Ni3 Ni4 Ni3 13(4) . . . 3_665 ?
N3 Ni3 Ni4 Ni3 116(4) . . . 3_665 ?
S4 Ni3 Ni4 Ni3 -55(4) . . . 3_665 ?
S3 Ni3 Ni4 Ni3 -178(4) . . . 3_665 ?
N4 Ni3 S3 C8 -55.9(6) . . . . ?
N3 Ni3 S3 C8 18.35(17) . . . . ?
S4 Ni3 S3 C8 -152.62(14) . . . . ?
Ni4 Ni3 S3 C8 -109.91(14) . . . . ?
N4 Ni3 S3 Ni4 54.0(5) . . . . ?
N3 Ni3 S3 Ni4 128.26(10) . . . . ?
S4 Ni3 S3 Ni4 -42.71(4) . . . . ?
S4 Ni4 S3 C8 130.45(15) . . . . ?
S4 Ni4 S3 C8 -49.54(15) 3_665 . . . ?
S3 Ni4 S3 C8 -135.0(18) 3_665 . . . ?
Ni3 Ni4 S3 C8 -90.18(15) 3_665 . . . ?
Ni3 Ni4 S3 C8 89.82(15) . . . . ?
S4 Ni4 S3 Ni3 40.63(4) . . . . ?
S4 Ni4 S3 Ni3 -139.36(4) 3_665 . . . ?
S3 Ni4 S3 Ni3 135.2(17) 3_665 . . . ?
Ni3 Ni4 S3 Ni3 180.0 3_665 . . . ?
N4 Ni3 S4 C13 -14.83(18) . . . . ?
N3 Ni3 S4 C13 52.2(7) . . . . ?
S3 Ni3 S4 C13 153.47(15) . . . . ?
Ni4 Ni3 S4 C13 110.52(15) . . . . ?
N4 Ni3 S4 Ni4 -125.35(11) . . . . ?
N3 Ni3 S4 Ni4 -58.3(7) . . . . ?
S3 Ni3 S4 Ni4 42.96(4) . . . . ?
S4 Ni4 S4 C13 -79(5) 3_665 . . . ?
S3 Ni4 S4 C13 48.19(15) 3_665 . . . ?
S3 Ni4 S4 C13 -131.82(15) . . . . ?
Ni3 Ni4 S4 C13 88.94(15) 3_665 . . . ?
Ni3 Ni4 S4 C13 -91.06(15) . . . . ?
S4 Ni4 S4 Ni3 12(5) 3_665 . . . ?
S3 Ni4 S4 Ni3 139.25(4) 3_665 . . . ?
S3 Ni4 S4 Ni3 -40.76(4) . . . . ?
Ni3 Ni4 S4 Ni3 180.0 3_665 . . . ?
N4 Ni3 N3 C10 -6.3(3) . . . . ?
S4 Ni3 N3 C10 -73.8(8) . . . . ?
S3 Ni3 N3 C10 -174.9(3) . . . . ?
Ni4 Ni3 N3 C10 -127.0(3) . . . . ?
N4 Ni3 N3 C9 170.2(3) . . . . ?
S4 Ni3 N3 C9 102.8(7) . . . . ?
S3 Ni3 N3 C9 1.6(3) . . . . ?
Ni4 Ni3 N3 C9 49.6(3) . . . . ?
N3 Ni3 N4 C12 -156.5(4) . . . . ?
S4 Ni3 N4 C12 15.0(3) . . . . ?
S3 Ni3 N4 C12 -81.6(7) . . . . ?
Ni4 Ni3 N4 C12 -33.4(4) . . . . ?
N3 Ni3 N4 C11 7.9(3) . . . . ?
S4 Ni3 N4 C11 179.4(3) . . . . ?
S3 Ni3 N4 C11 82.8(6) . . . . ?
Ni4 Ni3 N4 C11 131.0(3) . . . . ?
Ni3 S3 C8 C9 -36.3(3) . . . . ?
Ni4 S3 C8 C9 -112.4(3) . . . . ?
C10 N3 C9 C8 149.9(4) . . . . ?
Ni3 N3 C9 C8 -26.4(4) . . . . ?
S3 C8 C9 N3 41.6(4) . . . . ?
C9 N3 C10 O3 5.3(6) . . . . ?
Ni3 N3 C10 O3 -178.3(3) . . . . ?
C9 N3 C10 C11 -173.4(3) . . . . ?
Ni3 N3 C10 C11 3.1(4) . . . . ?
C12 N4 C11 C10 156.4(4) . . . . ?
Ni3 N4 C11 C10 -7.9(4) . . . . ?
O3 C10 C11 N4 -175.6(3) . . . . ?
N3 C10 C11 N4 3.1(5) . . . . ?
C11 N4 C12 O4 6.7(7) . . . . ?
Ni3 N4 C12 O4 170.0(3) . . . . ?
C11 N4 C12 C13 -170.1(4) . . . . ?
Ni3 N4 C12 C13 -6.8(5) . . . . ?
O4 C12 C13 S4 175.0(3) . . . . ?
N4 C12 C13 S4 -7.9(5) . . . . ?
Ni3 S4 C13 C12 15.3(3) . . . . ?
Ni4 S4 C13 C12 92.3(3) . . . . ?
C16 N5 C14 C15 -66.5(4) . . . . ?
C20 N5 C14 C15 53.3(4) . . . . ?
C18 N5 C14 C15 172.9(4) . . . . ?
C14 N5 C16 C17 -60.0(5) . . . . ?
C20 N5 C16 C17 178.2(4) . . . . ?
C18 N5 C16 C17 58.4(5) . . . . ?
C14 N5 C18 C19 -177.9(4) . . . . ?
C16 N5 C18 C19 60.8(5) . . . . ?
C20 N5 C18 C19 -57.5(4) . . . . ?
C14 N5 C20 C21 58.4(5) . . . . ?
C16 N5 C20 C21 -179.3(4) . . . . ?
C18 N5 C20 C21 -59.2(4) . . . . ?
C28 N6 C22 C23 171.2(3) . . . . ?
C24 N6 C22 C23 -67.6(4) . . . . ?
C26 N6 C22 C23 52.4(5) . . . . ?
C22 N6 C24 C25 -171.9(3) . . . . ?
C28 N6 C24 C25 -52.6(4) . . . . ?
C26 N6 C24 C25 66.8(4) . . . . ?
C22 N6 C26 C27 51.9(5) . . . . ?
C28 N6 C26 C27 -66.7(4) . . . . ?
C24 N6 C26 C27 172.2(4) . . . . ?
C22 N6 C28 C29 62.1(4) . . . . ?
C24 N6 C28 C29 -57.8(4) . . . . ?
C26 N6 C28 C29 -177.5(4) . . . . ?
